data_4064710
loop_
_publ_author_name
'Esteruelas, Miguel A.'
'Honczek, Nicole'
'Oliv\'an, Montserrat'
'O\~nate, Enrique'
'Valencia, Marta'

_publ_section_title
;
 Direct Access to POP-Type Osmium(II) and Osmium(IV) Complexes: Osmium a
 Promising Alternative to Ruthenium for the Synthesis of Imines from
 Alcohols and Amines
;
_journal_issue 9
_journal_name_full Organometallics
_journal_page_first 2468
_journal_paper_doi 10.1021/om200290u
_journal_volume 30
_journal_year 2011
_chemical_formula_moiety 'C26 H40 Cl2 O2 Os P2 S'
_chemical_formula_sum 'C26 H40 Cl2 O2 Os P2 S'
_chemical_formula_weight 739.68
_chemical_name_systematic
; 
 ? 
;
_space_group_IT_number 19
_symmetry_cell_setting orthorhombic
_symmetry_space_group_name_Hall 'P 2ac 2ab'
_symmetry_space_group_name_H-M 'P 21 21 21'
_atom_sites_solution_hydrogens geom
_atom_sites_solution_primary direct
_atom_sites_solution_secondary difmap
_audit_creation_method SHELXL-97
_cell_angle_alpha 90.00
_cell_angle_beta 90.00
_cell_angle_gamma 90.00
_cell_formula_units_Z 4
_cell_length_a 10.525(3)
_cell_length_b 12.047(3)
_cell_length_c 22.521(6)
_cell_measurement_reflns_used 6865
_cell_measurement_temperature 100(2)
_cell_measurement_theta_max 24
_cell_measurement_theta_min 2
_cell_volume 2855.5(13)
_computing_cell_refinement 'SAINT+ v. 6.1 (Bruker AXS, 2000)'
_computing_data_collection 'SMART v. 5.625 (Bruker AXS, 2000)'
_computing_data_reduction 'SAINT+ v. 6.1 (Bruker AXS, 2000)'
_computing_molecular_graphics 'XP, SHELXTL v. 6.1 (Bruker, 2000)'
_computing_publication_material 'XCIF, SHELXTL v. 6.1 (Bruker, 2000)'
_computing_structure_refinement 'SHELXL-97 (Sheldrick, 1997)'
_computing_structure_solution 'SHELXS-97 (Sheldrick, 1990)'
_diffrn_ambient_temperature 100(2)
_diffrn_detector_area_resol_mean 8.26
_diffrn_measured_fraction_theta_full 1.000
_diffrn_measured_fraction_theta_max 0.958
_diffrn_measurement_device_type 'Bruker SMART APEX CCD system'
_diffrn_measurement_method '\w rotations with narrow frames'
_diffrn_radiation_monochromator graphite
_diffrn_radiation_source 'fine-focus sealed tube'
_diffrn_radiation_type MoK\a
_diffrn_radiation_wavelength 0.71073
_diffrn_reflns_av_R_equivalents 0.0595
_diffrn_reflns_av_sigmaI/netI 0.0682
_diffrn_reflns_limit_h_max 13
_diffrn_reflns_limit_h_min -13
_diffrn_reflns_limit_k_max 16
_diffrn_reflns_limit_k_min -16
_diffrn_reflns_limit_l_max 30
_diffrn_reflns_limit_l_min -30
_diffrn_reflns_number 35983
_diffrn_reflns_theta_full 27.50
_diffrn_reflns_theta_max 28.90
_diffrn_reflns_theta_min 1.81
_diffrn_standards_decay_% 'no decay'
_exptl_absorpt_coefficient_mu 4.860
_exptl_absorpt_correction_T_max 0.807
_exptl_absorpt_correction_T_min 0.639
_exptl_absorpt_correction_type multi-scan
_exptl_absorpt_process_details
;
Absorption correction performed with SADABS program. This is based on the
method of Blessing: Blessing, R. H., Acta Crystallogr., Sect. A 1995, 51, 33.

SADABS: Area-Detector Absorption Correction. Bruker-AXS 
within SAINT+ package, v. 6.1 (2000).
;
_exptl_crystal_colour yellow
_exptl_crystal_density_diffrn 1.721
_exptl_crystal_density_method 'not measured'
_exptl_crystal_description prism
_exptl_crystal_F_000 1472
_exptl_crystal_size_max 0.08
_exptl_crystal_size_mid 0.08
_exptl_crystal_size_min 0.02
_refine_diff_density_max 2.347
_refine_diff_density_min -1.168
_refine_diff_density_rms 0.138
_refine_ls_abs_structure_details 'Flack H D (1983), Acta Cryst. A39, 876-881'
_refine_ls_abs_structure_Flack 0.000(6)
_refine_ls_extinction_method none
_refine_ls_goodness_of_fit_ref 0.950
_refine_ls_hydrogen_treatment constr
_refine_ls_matrix_type full
_refine_ls_number_parameters 318
_refine_ls_number_reflns 7088
_refine_ls_number_restraints 0
_refine_ls_restrained_S_all 0.950
_refine_ls_R_factor_all 0.0413
_refine_ls_R_factor_gt 0.0334
_refine_ls_shift/su_max 2.589
_refine_ls_shift/su_mean 0.008
_refine_ls_structure_factor_coef Fsqd
_refine_ls_weighting_details 'calc w=1/[\s^2^(Fo^2^)+(0.0181P)^2^+0.0000P] where P=(Fo^2^+2Fc^2^)/3'
_refine_ls_weighting_scheme calc
_refine_ls_wR_factor_gt 0.0570
_refine_ls_wR_factor_ref 0.0586
_reflns_number_gt 6372
_reflns_number_total 7088
_reflns_threshold_expression >2sigma(I)
_cod_data_source_file om200290u_si_002.cif
_cod_data_source_block mae429as
_cod_original_cell_volume 2855.4(14)
_cod_original_sg_symbol_H-M P2(1)2(1)2(1)
_cod_database_code 4064710

loop_
_symmetry_equiv_pos_as_xyz
'x, y, z'
'-x+1/2, -y, z+1/2'
'-x, y+1/2, -z+1/2'
'x+1/2, -y+1/2, -z'

loop_
_atom_site_label
_atom_site_type_symbol
_atom_site_fract_x
_atom_site_fract_y
_atom_site_fract_z
_atom_site_U_iso_or_equiv
_atom_site_adp_type
_atom_site_occupancy
_atom_site_symmetry_multiplicity
_atom_site_calc_flag
_atom_site_refinement_flags
Os Os 0.229045(18) 0.413172(16) 0.623432(9) 0.01417(5) Uani 1 1 d .
P1 P 0.34776(13) 0.57822(13) 0.60660(6) 0.0194(3) Uani 1 1 d .
P2 P 0.15349(14) 0.24900(12) 0.67861(6) 0.0171(3) Uani 1 1 d .
Cl1 Cl 0.05984(14) 0.51304(11) 0.67160(7) 0.0271(3) Uani 1 1 d .
Cl2 Cl 0.40349(14) 0.30186(11) 0.58943(6) 0.0247(3) Uani 1 1 d .
S S 0.14212(13) 0.40889(14) 0.53598(6) 0.0243(3) Uani 1 1 d .
O1 O 0.3151(3) 0.4354(3) 0.70763(14) 0.0167(8) Uani 1 1 d .
O2 O 0.1884(5) 0.4875(4) 0.49105(19) 0.0478(15) Uani 1 1 d .
C1 C 0.5085(5) 0.5741(5) 0.5728(3) 0.0288(14) Uani 1 1 d .
H1 H 0.5378 0.6530 0.5706 0.035 Uiso 1 1 calc R
C2 C 0.5053(6) 0.5326(5) 0.5093(3) 0.0315(15) Uani 1 1 d .
H2A H 0.5898 0.5403 0.4916 0.047 Uiso 1 1 calc R
H2B H 0.4438 0.5762 0.4865 0.047 Uiso 1 1 calc R
H2C H 0.4801 0.4542 0.5089 0.047 Uiso 1 1 calc R
C3 C 0.6090(6) 0.5122(6) 0.6098(3) 0.050(2) Uani 1 1 d .
H3A H 0.5838 0.4343 0.6143 0.075 Uiso 1 1 calc R
H3B H 0.6157 0.5468 0.6491 0.075 Uiso 1 1 calc R
H3C H 0.6914 0.5162 0.5897 0.075 Uiso 1 1 calc R
C4 C 0.2759(7) 0.7016(5) 0.5705(3) 0.0439(17) Uani 1 1 d .
H4 H 0.2321 0.6699 0.5350 0.053 Uiso 1 1 calc R
C5 C 0.3641(8) 0.7871(6) 0.5444(4) 0.071(3) Uani 1 1 d .
H5A H 0.3141 0.8457 0.5253 0.107 Uiso 1 1 calc R
H5B H 0.4194 0.7518 0.5149 0.107 Uiso 1 1 calc R
H5C H 0.4162 0.8195 0.5761 0.107 Uiso 1 1 calc R
C6 C 0.1676(6) 0.7499(5) 0.6070(3) 0.0395(18) Uani 1 1 d .
H6A H 0.2017 0.7831 0.6434 0.059 Uiso 1 1 calc R
H6B H 0.1076 0.6909 0.6173 0.059 Uiso 1 1 calc R
H6C H 0.1238 0.8071 0.5837 0.059 Uiso 1 1 calc R
C7 C 0.3878(5) 0.6181(4) 0.6834(2) 0.0181(12) Uani 1 1 d .
C8 C 0.4349(5) 0.7172(5) 0.7087(3) 0.0258(14) Uani 1 1 d .
H8 H 0.4582 0.7775 0.6838 0.031 Uiso 1 1 calc R
C9 C 0.4474(5) 0.7270(5) 0.7697(3) 0.0260(14) Uani 1 1 d .
H9 H 0.4812 0.7942 0.7852 0.031 Uiso 1 1 calc R
C10 C 0.4136(5) 0.6445(5) 0.8092(3) 0.0250(14) Uani 1 1 d .
H10 H 0.4214 0.6556 0.8508 0.030 Uiso 1 1 calc R
C11 C 0.3678(5) 0.5447(5) 0.7866(2) 0.0187(12) Uani 1 1 d .
C12 C 0.3624(5) 0.5383(4) 0.7253(2) 0.0169(12) Uani 1 1 d .
C13 C 0.3090(5) 0.4428(4) 0.8088(2) 0.0204(13) Uani 1 1 d .
C14 C 0.2726(6) 0.3986(4) 0.8633(2) 0.0294(13) Uani 1 1 d .
H14 H 0.2962 0.4330 0.8996 0.035 Uiso 1 1 calc R
C15 C 0.2003(6) 0.3020(5) 0.8624(2) 0.0338(16) Uani 1 1 d .
H15 H 0.1768 0.2696 0.8993 0.041 Uiso 1 1 calc R
C16 C 0.1607(6) 0.2504(5) 0.8104(2) 0.0305(15) Uani 1 1 d .
H16 H 0.1078 0.1867 0.8126 0.037 Uiso 1 1 calc R
C17 C 0.1979(5) 0.2910(4) 0.7547(2) 0.0211(14) Uani 1 1 d .
C18 C 0.2724(6) 0.3836(4) 0.7586(2) 0.0204(11) Uani 1 1 d .
C19 C 0.2518(6) 0.1212(4) 0.6713(2) 0.0230(13) Uani 1 1 d .
H19 H 0.3422 0.1464 0.6740 0.028 Uiso 1 1 calc R
C20 C 0.2397(6) 0.0624(4) 0.6119(2) 0.0376(16) Uani 1 1 d .
H20A H 0.3078 0.0074 0.6080 0.056 Uiso 1 1 calc R
H20B H 0.2463 0.1168 0.5798 0.056 Uiso 1 1 calc R
H20C H 0.1571 0.0249 0.6097 0.056 Uiso 1 1 calc R
C21 C 0.2349(7) 0.0364(4) 0.7206(2) 0.0358(16) Uani 1 1 d .
H21A H 0.1458 0.0128 0.7221 0.054 Uiso 1 1 calc R
H21B H 0.2588 0.0697 0.7586 0.054 Uiso 1 1 calc R
H21C H 0.2891 -0.0281 0.7127 0.054 Uiso 1 1 calc R
C22 C -0.0102(5) 0.1989(5) 0.6890(3) 0.0242(14) Uani 1 1 d .
H22 H -0.0056 0.1355 0.7176 0.029 Uiso 1 1 calc R
C23 C -0.0996(6) 0.2843(5) 0.7161(3) 0.0399(18) Uani 1 1 d .
H23A H -0.1135 0.3448 0.6878 0.060 Uiso 1 1 calc R
H23B H -0.0618 0.3142 0.7526 0.060 Uiso 1 1 calc R
H23C H -0.1810 0.2490 0.7255 0.060 Uiso 1 1 calc R
C24 C -0.0667(6) 0.1536(6) 0.6321(3) 0.050(2) Uani 1 1 d .
H24A H -0.1549 0.1309 0.6393 0.076 Uiso 1 1 calc R
H24B H -0.0172 0.0893 0.6189 0.076 Uiso 1 1 calc R
H24C H -0.0648 0.2112 0.6014 0.076 Uiso 1 1 calc R
C25 C 0.1504(6) 0.2773(5) 0.4997(3) 0.0359(17) Uani 1 1 d .
H25A H 0.1137 0.2834 0.4598 0.054 Uiso 1 1 calc R
H25B H 0.1027 0.2223 0.5227 0.054 Uiso 1 1 calc R
H25C H 0.2394 0.2540 0.4966 0.054 Uiso 1 1 calc R
C26 C -0.0269(6) 0.4268(7) 0.5358(3) 0.052(2) Uani 1 1 d .
H26A H -0.0477 0.5026 0.5483 0.077 Uiso 1 1 calc R
H26B H -0.0656 0.3738 0.5634 0.077 Uiso 1 1 calc R
H26C H -0.0598 0.4139 0.4957 0.077 Uiso 1 1 calc R

loop_
_atom_site_aniso_label
_atom_site_aniso_U_11
_atom_site_aniso_U_22
_atom_site_aniso_U_33
_atom_site_aniso_U_23
_atom_site_aniso_U_13
_atom_site_aniso_U_12
Os 0.01783(9) 0.01157(8) 0.01310(8) -0.00038(9) 0.00068(9) -0.00113(9)
P1 0.0266(8) 0.0140(7) 0.0175(7) 0.0013(6) 0.0013(5) -0.0009(7)
P2 0.0218(8) 0.0142(7) 0.0151(7) -0.0019(6) 0.0026(6) -0.0033(6)
Cl1 0.0269(8) 0.0196(7) 0.0348(9) -0.0004(6) 0.0090(7) 0.0051(6)
Cl2 0.0262(8) 0.0222(7) 0.0258(8) 0.0037(6) 0.0059(6) 0.0053(6)
S 0.0310(8) 0.0220(7) 0.0198(7) 0.0032(7) -0.0060(6) -0.0043(8)
O1 0.025(2) 0.0109(19) 0.0147(18) -0.0004(14) 0.0002(15) -0.0041(15)
O2 0.081(4) 0.039(3) 0.023(3) 0.016(2) -0.016(3) -0.026(3)
C1 0.034(3) 0.018(3) 0.035(3) -0.004(3) 0.009(3) -0.006(3)
C2 0.047(4) 0.021(3) 0.026(4) 0.000(3) 0.012(3) -0.004(3)
C3 0.034(4) 0.057(5) 0.059(6) -0.009(4) 0.012(4) -0.008(3)
C4 0.040(4) 0.026(3) 0.066(5) 0.019(3) -0.005(4) -0.003(4)
C5 0.102(7) 0.035(5) 0.076(6) 0.029(4) 0.051(5) 0.016(5)
C6 0.038(4) 0.028(3) 0.053(5) 0.009(3) -0.006(3) -0.001(3)
C7 0.020(3) 0.010(3) 0.024(3) -0.001(2) -0.001(2) -0.001(2)
C8 0.022(3) 0.022(3) 0.033(4) -0.001(3) 0.007(3) -0.007(3)
C9 0.019(3) 0.024(3) 0.036(4) -0.010(3) 0.002(3) -0.006(3)
C10 0.023(3) 0.032(4) 0.021(3) -0.016(3) 0.000(3) -0.006(3)
C11 0.021(3) 0.021(3) 0.014(3) -0.003(2) 0.002(2) 0.000(2)
C12 0.017(3) 0.013(3) 0.020(3) -0.002(2) -0.002(2) -0.004(2)
C13 0.024(3) 0.018(3) 0.019(3) -0.007(2) 0.000(2) -0.001(2)
C14 0.048(3) 0.030(3) 0.011(2) -0.007(2) -0.001(2) -0.008(3)
C15 0.050(4) 0.036(3) 0.015(3) 0.002(2) 0.004(3) -0.017(3)
C16 0.047(4) 0.019(3) 0.026(3) -0.002(3) 0.010(3) -0.012(3)
C17 0.027(4) 0.017(3) 0.019(3) 0.001(2) 0.001(2) -0.006(2)
C18 0.026(3) 0.017(3) 0.018(3) 0.000(2) 0.005(3) 0.001(2)
C19 0.035(4) 0.013(2) 0.021(3) 0.001(2) -0.001(3) 0.003(2)
C20 0.067(5) 0.017(3) 0.029(3) -0.007(2) -0.003(3) 0.009(3)
C21 0.053(4) 0.023(3) 0.032(3) 0.005(3) 0.005(3) 0.008(3)
C22 0.028(4) 0.018(3) 0.026(3) 0.001(3) 0.008(3) -0.010(3)
C23 0.027(4) 0.031(4) 0.061(5) -0.006(3) 0.009(3) -0.002(3)
C24 0.036(4) 0.082(6) 0.033(4) -0.003(4) 0.003(3) -0.028(4)
C25 0.052(5) 0.034(4) 0.021(3) -0.005(3) -0.010(3) -0.006(3)
C26 0.038(4) 0.065(6) 0.051(5) -0.009(5) -0.016(3) 0.017(4)

loop_
_atom_type_symbol
_atom_type_description
_atom_type_scat_dispersion_real
_atom_type_scat_dispersion_imag
_atom_type_scat_source
C C 0.0033 0.0016 'International Tables Vol C Tables 4.2.6.8 and 6.1.1.4'
H H 0.0000 0.0000 'International Tables Vol C Tables 4.2.6.8 and 6.1.1.4'
O O 0.0106 0.0060 'International Tables Vol C Tables 4.2.6.8 and 6.1.1.4'
P P 0.1023 0.0942 'International Tables Vol C Tables 4.2.6.8 and 6.1.1.4'
S S 0.1246 0.1234 'International Tables Vol C Tables 4.2.6.8 and 6.1.1.4'
Cl Cl 0.1484 0.1585 'International Tables Vol C Tables 4.2.6.8 and 6.1.1.4'
Os Os -1.2165 7.6030 'International Tables Vol C Tables 4.2.6.8 and 6.1.1.4'

loop_
_geom_angle_atom_site_label_1
_geom_angle_atom_site_label_2
_geom_angle_atom_site_label_3
_geom_angle
O1 Os S 174.07(10)
O1 Os P1 79.20(9)
S Os P1 95.54(5)
O1 Os Cl2 91.68(10)
S Os Cl2 91.12(6)
P1 Os Cl2 90.82(6)
O1 Os Cl1 81.35(10)
S Os Cl1 96.25(6)
P1 Os Cl1 92.45(5)
Cl2 Os Cl1 171.61(5)
O1 Os P2 77.77(10)
S Os P2 107.57(6)
P1 Os P2 156.86(5)
Cl2 Os P2 87.67(5)
Cl1 Os P2 86.28(5)
C7 P1 C4 107.2(3)
C7 P1 C1 100.6(3)
C4 P1 C1 102.3(3)
C7 P1 Os 100.85(17)
C4 P1 Os 121.7(2)
C1 P1 Os 121.4(2)
C22 P2 C17 102.1(3)
C22 P2 C19 105.1(3)
C17 P2 C19 99.6(2)
C22 P2 Os 128.9(2)
C17 P2 Os 99.55(17)
C19 P2 Os 116.07(18)
O2 S C25 103.9(3)
O2 S C26 104.5(3)
C25 S C26 98.9(3)
O2 S Os 118.02(19)
C25 S Os 114.6(2)
C26 S Os 114.6(2)
C18 O1 C12 106.3(4)
C18 O1 Os 123.2(3)
C12 O1 Os 121.3(3)
C2 C1 C3 111.6(5)
C2 C1 P1 112.1(4)
C3 C1 P1 114.6(4)
C2 C1 H1 106.0
C3 C1 H1 106.0
P1 C1 H1 106.0
C1 C2 H2A 109.5
C1 C2 H2B 109.5
H2A C2 H2B 109.5
C1 C2 H2C 109.5
H2A C2 H2C 109.5
H2B C2 H2C 109.5
C1 C3 H3A 109.5
C1 C3 H3B 109.5
H3A C3 H3B 109.5
C1 C3 H3C 109.5
H3A C3 H3C 109.5
H3B C3 H3C 109.5
C5 C4 C6 114.2(5)
C5 C4 P1 117.9(5)
C6 C4 P1 112.1(5)
C5 C4 H4 103.5
C6 C4 H4 103.5
P1 C4 H4 103.5
C4 C5 H5A 109.5
C4 C5 H5B 109.5
H5A C5 H5B 109.5
C4 C5 H5C 109.5
H5A C5 H5C 109.5
H5B C5 H5C 109.5
C4 C6 H6A 109.5
C4 C6 H6B 109.5
H6A C6 H6B 109.5
C4 C6 H6C 109.5
H6A C6 H6C 109.5
H6B C6 H6C 109.5
C12 C7 C8 112.5(5)
C12 C7 P1 114.7(4)
C8 C7 P1 132.8(4)
C9 C8 C7 120.4(5)
C9 C8 H8 119.8
C7 C8 H8 119.8
C10 C9 C8 123.6(6)
C10 C9 H9 118.2
C8 C9 H9 118.2
C9 C10 C11 118.5(5)
C9 C10 H10 120.8
C11 C10 H10 120.8
C12 C11 C10 115.3(5)
C12 C11 C13 106.0(5)
C10 C11 C13 138.4(5)
C7 C12 C11 129.7(5)
C7 C12 O1 119.8(5)
C11 C12 O1 110.4(5)
C14 C13 C18 116.4(5)
C14 C13 C11 137.6(5)
C18 C13 C11 105.7(5)
C15 C14 C13 117.3(5)
C15 C14 H14 121.4
C13 C14 H14 121.4
C14 C15 C16 123.4(5)
C14 C15 H15 118.3
C16 C15 H15 118.3
C15 C16 C17 120.9(5)
C15 C16 H16 119.5
C17 C16 H16 119.5
C18 C17 C16 112.8(5)
C18 C17 P2 115.4(4)
C16 C17 P2 131.6(4)
C17 C18 O1 120.2(5)
C17 C18 C13 129.0(5)
O1 C18 C13 110.7(4)
C21 C19 C20 108.6(4)
C21 C19 P2 115.3(4)
C20 C19 P2 114.6(4)
C21 C19 H19 105.8
C20 C19 H19 105.8
P2 C19 H19 105.8
C19 C20 H20A 109.5
C19 C20 H20B 109.5
H20A C20 H20B 109.5
C19 C20 H20C 109.5
H20A C20 H20C 109.5
H20B C20 H20C 109.5
C19 C21 H21A 109.5
C19 C21 H21B 109.5
H21A C21 H21B 109.5
C19 C21 H21C 109.5
H21A C21 H21C 109.5
H21B C21 H21C 109.5
C24 C22 C23 109.9(5)
C24 C22 P2 112.3(4)
C23 C22 P2 114.1(4)
C24 C22 H22 106.7
C23 C22 H22 106.7
P2 C22 H22 106.7
C22 C23 H23A 109.5
C22 C23 H23B 109.5
H23A C23 H23B 109.5
C22 C23 H23C 109.5
H23A C23 H23C 109.5
H23B C23 H23C 109.5
C22 C24 H24A 109.5
C22 C24 H24B 109.5
H24A C24 H24B 109.5
C22 C24 H24C 109.5
H24A C24 H24C 109.5
H24B C24 H24C 109.5
S C25 H25A 109.5
S C25 H25B 109.5
H25A C25 H25B 109.5
S C25 H25C 109.5
H25A C25 H25C 109.5
H25B C25 H25C 109.5
S C26 H26A 109.5
S C26 H26B 109.5
H26A C26 H26B 109.5
S C26 H26C 109.5
H26A C26 H26C 109.5
H26B C26 H26C 109.5

loop_
_geom_bond_atom_site_label_1
_geom_bond_atom_site_label_2
_geom_bond_distance
Os O1 2.118(3)
Os S 2.1723(14)
Os P1 2.3787(16)
Os Cl2 2.3990(15)
Os Cl1 2.4074(15)
Os P2 2.4673(15)
P1 C7 1.844(6)
P1 C4 1.855(6)
P1 C1 1.856(6)
P2 C22 1.840(6)
P2 C17 1.847(6)
P2 C19 1.862(5)
S O2 1.469(4)
S C25 1.786(6)
S C26 1.792(6)
O1 C18 1.380(6)
O1 C12 1.394(6)
C1 C2 1.514(8)
C1 C3 1.539(8)
C1 H1 1.0000
C2 H2A 0.9800
C2 H2B 0.9800
C2 H2C 0.9800
C3 H3A 0.9800
C3 H3B 0.9800
C3 H3C 0.9800
C4 C5 1.506(9)
C4 C6 1.520(9)
C4 H4 1.0000
C5 H5A 0.9800
C5 H5B 0.9800
C5 H5C 0.9800
C6 H6A 0.9800
C6 H6B 0.9800
C6 H6C 0.9800
C7 C12 1.373(7)
C7 C8 1.413(7)
C8 C9 1.384(8)
C8 H8 0.9500
C9 C10 1.381(8)
C9 H9 0.9500
C10 C11 1.391(7)
C10 H10 0.9500
C11 C12 1.386(7)
C11 C13 1.463(7)
C13 C14 1.392(7)
C13 C18 1.392(7)
C14 C15 1.390(7)
C14 H14 0.9500
C15 C16 1.390(7)
C15 H15 0.9500
C16 C17 1.403(7)
C16 H16 0.9500
C17 C18 1.366(7)
C19 C21 1.518(7)
C19 C20 1.519(6)
C19 H19 1.0000
C20 H20A 0.9800
C20 H20B 0.9800
C20 H20C 0.9800
C21 H21A 0.9800
C21 H21B 0.9800
C21 H21C 0.9800
C22 C24 1.514(8)
C22 C23 1.522(8)
C22 H22 1.0000
C23 H23A 0.9800
C23 H23B 0.9800
C23 H23C 0.9800
C24 H24A 0.9800
C24 H24B 0.9800
C24 H24C 0.9800
C25 H25A 0.9800
C25 H25B 0.9800
C25 H25C 0.9800
C26 H26A 0.9800
C26 H26B 0.9800
C26 H26C 0.9800
